data_7201074
loop_
_publ_author_name
'Dai, Fangna'
'He, Haiyan'
'Gao, Dongliang'
'Ye, Fei'
'Qiu, Xiaoliang'
'Sun, Daofeng'

_publ_section_title
;
 Construction of copper metal--organic systems based on paddlewheel SBU
 through altering the substituent positions of new flexible carboxylate
 ligands
;
_journal_issue 11
_journal_name_full CrystEngComm
_journal_page_first 2516
_journal_paper_doi 10.1039/b904671b
_journal_volume 11
_journal_year 2009
_chemical_formula_sum 'C62 H72 Cu2 N4 O16'
_chemical_formula_weight 1256.32
_chemical_name_systematic
;
?
;
_space_group_IT_number 14
_symmetry_cell_setting monoclinic
_symmetry_space_group_name_Hall '-P 2ybc'
_symmetry_space_group_name_H-M 'P 1 21/c 1'
_atom_sites_solution_hydrogens geom
_atom_sites_solution_primary direct
_atom_sites_solution_secondary difmap
_audit_creation_method SHELXL-97
_cell_angle_alpha 90.00
_cell_angle_beta 113.182(4)
_cell_angle_gamma 90.00
_cell_formula_units_Z 2
_cell_length_a 15.5453(11)
_cell_length_b 10.0554(7)
_cell_length_c 21.4858(12)
_cell_measurement_reflns_used 2041
_cell_measurement_temperature 293(2)
_cell_measurement_theta_max 20.35
_cell_measurement_theta_min 2.46
_cell_volume 3087.4(4)
_computing_structure_refinement 'SHELXL-97 (Sheldrick, 1997)'
_computing_structure_solution 'SHELXS-97 (Sheldrick, 1990)'
_diffrn_ambient_temperature 293(2)
_diffrn_measured_fraction_theta_full 0.997
_diffrn_measured_fraction_theta_max 0.997
_diffrn_radiation_monochromator graphite
_diffrn_radiation_source 'fine-focus sealed tube'
_diffrn_radiation_type MoK\a
_diffrn_radiation_wavelength 0.71073
_diffrn_reflns_av_R_equivalents 0.0534
_diffrn_reflns_av_sigmaI/netI 0.0609
_diffrn_reflns_limit_h_max 17
_diffrn_reflns_limit_h_min -17
_diffrn_reflns_limit_k_max 9
_diffrn_reflns_limit_k_min -11
_diffrn_reflns_limit_l_max 24
_diffrn_reflns_limit_l_min -23
_diffrn_reflns_number 13531
_diffrn_reflns_theta_full 23.78
_diffrn_reflns_theta_max 23.78
_diffrn_reflns_theta_min 1.99
_exptl_absorpt_coefficient_mu 0.759
_exptl_absorpt_correction_T_max 0.9630
_exptl_absorpt_correction_T_min 0.9280
_exptl_absorpt_correction_type multi-scan
_exptl_crystal_colour blue
_exptl_crystal_density_diffrn 1.351
_exptl_crystal_density_method 'not measured'
_exptl_crystal_description block
_exptl_crystal_F_000 1316
_exptl_crystal_size_max 0.10
_exptl_crystal_size_mid 0.10
_exptl_crystal_size_min 0.05
_refine_diff_density_max 0.765
_refine_diff_density_min -0.660
_refine_diff_density_rms 0.085
_refine_ls_extinction_method none
_refine_ls_goodness_of_fit_ref 1.042
_refine_ls_hydrogen_treatment constr
_refine_ls_matrix_type full
_refine_ls_number_parameters 379
_refine_ls_number_reflns 4700
_refine_ls_number_restraints 3
_refine_ls_restrained_S_all 1.076
_refine_ls_R_factor_all 0.0849
_refine_ls_R_factor_gt 0.0549
_refine_ls_shift/su_max 0.041
_refine_ls_shift/su_mean 0.002
_refine_ls_structure_factor_coef Fsqd
_refine_ls_weighting_details 'calc w=1/[\s^2^(Fo^2^)+(0.1047P)^2^+0.0000P] where P=(Fo^2^+2Fc^2^)/3'
_refine_ls_weighting_scheme calc
_refine_ls_wR_factor_gt 0.1488
_refine_ls_wR_factor_ref 0.1746
_reflns_number_gt 3292
_reflns_number_total 4700
_reflns_threshold_expression >2sigma(I)
_cod_data_source_file b904671b.txt
_cod_data_source_block test2
_cod_original_sg_symbol_H-M P21/c
_cod_database_code 7201074

loop_
_symmetry_equiv_pos_as_xyz
'x, y, z'
'-x, y+1/2, -z+1/2'
'-x, -y, -z'
'x, -y-1/2, z-1/2'

loop_
_atom_site_label
_atom_site_type_symbol
_atom_site_fract_x
_atom_site_fract_y
_atom_site_fract_z
_atom_site_U_iso_or_equiv
_atom_site_adp_type
_atom_site_occupancy
_atom_site_symmetry_multiplicity
_atom_site_calc_flag
_atom_site_refinement_flags
_atom_site_disorder_assembly
_atom_site_disorder_group
Cu Cu 0.51809(4) 0.61974(5) -0.01589(3) 0.0327(2) Uani 1 1 d . . .
O1 O 0.4835(2) 0.6754(3) 0.05849(18) 0.0466(9) Uani 1 1 d . . .
O2 O 0.4507(2) 0.4731(3) 0.08515(16) 0.0424(9) Uani 1 1 d . . .
O3 O 0.3252(2) 0.5476(4) 0.14653(17) 0.0463(9) Uani 1 1 d . . .
O4 O 0.1594(2) 0.4164(4) -0.09351(18) 0.0483(9) Uani 1 1 d . . .
O5 O 0.3543(2) 0.4079(3) -0.05324(17) 0.0419(8) Uani 1 1 d . . .
O6 O 0.3868(2) 0.6116(3) -0.08074(18) 0.0494(9) Uani 1 1 d . . .
O7 O 0.5539(3) 0.8094(3) -0.04434(18) 0.0478(9) Uani 1 1 d . . .
N1 N 0.6565(3) 0.9168(4) -0.0765(3) 0.0596(14) Uani 1 1 d . . .
C1 C 0.4658(3) 0.5948(5) 0.0966(2) 0.0348(12) Uani 1 1 d . . .
C2 C 0.4678(4) 0.6504(5) 0.1614(2) 0.0411(12) Uani 1 1 d . . .
C3 C 0.5426(4) 0.7273(5) 0.1999(3) 0.0556(15) Uani 1 1 d . . .
H3A H 0.5905 0.7414 0.1849 0.067 Uiso 1 1 calc R . .
C4 C 0.5493(5) 0.7844(6) 0.2600(3) 0.0679(18) Uani 1 1 d . . .
H4A H 0.6018 0.8338 0.2859 0.082 Uiso 1 1 calc R . .
C5 C 0.4784(5) 0.7674(6) 0.2810(3) 0.0697(19) Uani 1 1 d . . .
H5A H 0.4812 0.8084 0.3205 0.084 Uiso 1 1 calc R . .
C6 C 0.4023(5) 0.6899(6) 0.2442(3) 0.0560(15) Uani 1 1 d . . .
H6A H 0.3543 0.6785 0.2592 0.067 Uiso 1 1 calc R . .
C7 C 0.3967(4) 0.6287(5) 0.1847(2) 0.0389(12) Uani 1 1 d . . .
C8 C 0.2397(4) 0.5540(6) 0.1557(3) 0.0567(15) Uani 1 1 d . . .
H8A H 0.2162 0.6445 0.1494 0.068 Uiso 1 1 calc R . .
H8B H 0.2494 0.5259 0.2012 0.068 Uiso 1 1 calc R . .
C9 C 0.1710(4) 0.4637(5) 0.1047(3) 0.0476(14) Uani 1 1 d . . .
C14 C 0.1494(4) 0.4841(5) 0.0353(3) 0.0467(13) Uani 1 1 d . . .
C13 C 0.0910(4) 0.3950(5) -0.0121(3) 0.0476(14) Uani 1 1 d . . .
C12 C 0.0491(4) 0.2902(6) 0.0091(3) 0.0550(15) Uani 1 1 d . . .
C11 C 0.0675(4) 0.2765(6) 0.0763(3) 0.0583(16) Uani 1 1 d . . .
H11A H 0.0376 0.2090 0.0897 0.070 Uiso 1 1 calc R . .
C10 C 0.1288(4) 0.3592(6) 0.1255(3) 0.0544(15) Uani 1 1 d . . .
C17 C 0.1885(4) 0.6036(6) 0.0124(3) 0.0565(15) Uani 1 1 d . . .
H17A H 0.2449 0.5787 0.0071 0.085 Uiso 1 1 calc R . .
H17B H 0.2020 0.6729 0.0456 0.085 Uiso 1 1 calc R . .
H17C H 0.1433 0.6349 -0.0301 0.085 Uiso 1 1 calc R . .
C16 C -0.0141(5) 0.1896(7) -0.0401(4) 0.0748(19) Uani 1 1 d . . .
H16A H 0.0226 0.1331 -0.0562 0.112 Uiso 1 1 calc R . .
H16B H -0.0602 0.2353 -0.0777 0.112 Uiso 1 1 calc R . .
H16C H -0.0447 0.1367 -0.0178 0.112 Uiso 1 1 calc R . .
C15 C 0.1479(5) 0.3330(7) 0.1989(4) 0.086(2) Uani 1 1 d . . .
H15A H 0.1063 0.2651 0.2018 0.129 Uiso 1 1 calc R . .
H15B H 0.1381 0.4132 0.2195 0.129 Uiso 1 1 calc R . .
H15C H 0.2115 0.3041 0.2220 0.129 Uiso 1 1 calc R . .
C18 C 0.0715(4) 0.4124(6) -0.0853(3) 0.0549(15) Uani 1 1 d . . .
H18A H 0.0336 0.3391 -0.1112 0.066 Uiso 1 1 calc R . .
H18B H 0.0372 0.4945 -0.1019 0.066 Uiso 1 1 calc R . .
C19 C 0.1597(4) 0.4655(5) -0.1524(3) 0.0461(13) Uani 1 1 d . . .
C20 C 0.0806(4) 0.4740(7) -0.2118(3) 0.0652(17) Uani 1 1 d . . .
H20A H 0.0234 0.4447 -0.2126 0.078 Uiso 1 1 calc R . .
C21 C 0.0853(5) 0.5257(8) -0.2705(3) 0.081(2) Uani 1 1 d . . .
H21A H 0.0317 0.5299 -0.3103 0.097 Uiso 1 1 calc R . .
C22 C 0.1678(6) 0.5698(8) -0.2698(3) 0.083(2) Uani 1 1 d . . .
H22A H 0.1712 0.6038 -0.3090 0.099 Uiso 1 1 calc R . .
C23 C 0.2465(4) 0.5641(7) -0.2108(3) 0.0631(17) Uani 1 1 d . . .
H23A H 0.3029 0.5949 -0.2108 0.076 Uiso 1 1 calc R . .
C24 C 0.2446(4) 0.5140(5) -0.1513(3) 0.0451(13) Uani 1 1 d . . .
C25 C 0.3342(3) 0.5112(5) -0.0900(2) 0.0387(12) Uani 1 1 d . . .
C26 C 0.6263(4) 0.8136(5) -0.0556(3) 0.0518(14) Uani 1 1 d . . .
H26A H 0.6616 0.7361 -0.0484 0.062 Uiso 1 1 calc R . .
C27 C 0.6064(7) 1.0400(10) -0.0904(5) 0.123(3) Uiso 1 1 d . . .
H27A H 0.5596 1.0388 -0.1358 0.185 Uiso 1 1 calc R . .
H27B H 0.6491 1.1120 -0.0857 0.185 Uiso 1 1 calc R . .
H27C H 0.5769 1.0520 -0.0591 0.185 Uiso 1 1 calc R . .
C28 C 0.7417(6) 0.9150(9) -0.0904(5) 0.123(4) Uani 1 1 d . . .
H28A H 0.7684 0.8274 -0.0823 0.184 Uiso 1 1 calc R . .
H28B H 0.7861 0.9774 -0.0612 0.184 Uiso 1 1 calc R . .
H28C H 0.7264 0.9392 -0.1368 0.184 Uiso 1 1 calc R . .
N01 N 0.7479(4) 1.0084(6) 0.1082(3) 0.0819(17) Uani 1 1 d D . .
C01 C 0.7931(7) 0.8993(10) 0.1085(5) 0.131(4) Uani 1 1 d D . .
H01A H 0.7747 0.8124 0.1116 0.157 Uiso 1 1 calc R . .
C03 C 0.6550(7) 1.0036(14) 0.1066(5) 0.175(6) Uani 1 1 d . . .
H03A H 0.6346 0.9127 0.1032 0.263 Uiso 1 1 calc R . .
H03B H 0.6135 1.0526 0.0682 0.263 Uiso 1 1 calc R . .
H03C H 0.6546 1.0421 0.1474 0.263 Uiso 1 1 calc R . .
C04 C 0.7947(14) 1.1294(11) 0.1112(9) 0.380(18) Uani 1 1 d D . .
H04A H 0.8553 1.1121 0.1111 0.570 Uiso 1 1 calc R . .
H04B H 0.8016 1.1759 0.1520 0.570 Uiso 1 1 calc R . .
H04C H 0.7590 1.1830 0.0727 0.570 Uiso 1 1 calc R . .
O01 O 0.8728(8) 0.941(2) 0.1034(8) 0.52(2) Uani 1 1 d D . .

loop_
_atom_site_aniso_label
_atom_site_aniso_U_11
_atom_site_aniso_U_22
_atom_site_aniso_U_33
_atom_site_aniso_U_23
_atom_site_aniso_U_13
_atom_site_aniso_U_12
Cu 0.0339(4) 0.0309(4) 0.0324(4) 0.0033(2) 0.0122(3) 0.0021(2)
O1 0.059(2) 0.040(2) 0.050(2) 0.0003(18) 0.031(2) 0.0035(17)
O2 0.058(2) 0.037(2) 0.0347(19) -0.0032(16) 0.0207(18) -0.0002(16)
O3 0.040(2) 0.057(2) 0.047(2) -0.0111(18) 0.0233(19) 0.0002(17)
O4 0.031(2) 0.071(3) 0.042(2) 0.0080(18) 0.0131(17) 0.0075(17)
O5 0.038(2) 0.043(2) 0.037(2) 0.0056(16) 0.0065(16) 0.0008(15)
O6 0.036(2) 0.047(2) 0.055(2) 0.0131(18) 0.0069(18) 0.0017(17)
O7 0.049(2) 0.042(2) 0.055(2) 0.0063(17) 0.024(2) -0.0023(17)
N1 0.052(3) 0.043(3) 0.091(4) 0.019(3) 0.036(3) 0.007(2)
C1 0.031(3) 0.041(3) 0.032(3) 0.001(2) 0.011(2) 0.004(2)
C2 0.045(3) 0.040(3) 0.035(3) -0.002(2) 0.011(3) 0.007(2)
C3 0.057(4) 0.055(4) 0.049(4) -0.006(3) 0.015(3) -0.008(3)
C4 0.075(5) 0.064(4) 0.054(4) -0.020(3) 0.015(4) -0.013(3)
C5 0.094(5) 0.067(4) 0.039(4) -0.017(3) 0.016(4) 0.009(4)
C6 0.071(4) 0.057(4) 0.043(3) -0.008(3) 0.026(3) 0.006(3)
C7 0.049(3) 0.037(3) 0.029(3) -0.003(2) 0.013(2) 0.007(2)
C8 0.052(4) 0.070(4) 0.055(4) -0.007(3) 0.030(3) 0.009(3)
C9 0.039(3) 0.056(3) 0.056(4) -0.003(3) 0.027(3) 0.006(3)
C14 0.037(3) 0.056(3) 0.053(3) 0.000(3) 0.024(3) 0.007(3)
C13 0.034(3) 0.058(4) 0.052(3) -0.003(3) 0.018(3) 0.007(3)
C12 0.034(3) 0.060(4) 0.073(4) -0.005(3) 0.023(3) 0.004(3)
C11 0.052(4) 0.055(4) 0.079(5) 0.007(3) 0.039(4) 0.004(3)
C10 0.048(4) 0.065(4) 0.060(4) 0.010(3) 0.032(3) 0.013(3)
C17 0.058(4) 0.057(4) 0.060(4) 0.004(3) 0.029(3) 0.001(3)
C16 0.062(4) 0.065(4) 0.101(5) -0.014(4) 0.036(4) -0.013(3)
C15 0.097(6) 0.099(6) 0.082(5) 0.012(4) 0.056(5) -0.003(4)
C18 0.031(3) 0.073(4) 0.059(4) -0.001(3) 0.016(3) 0.006(3)
C19 0.039(3) 0.052(3) 0.044(3) -0.002(3) 0.013(3) 0.008(2)
C20 0.038(4) 0.094(5) 0.053(4) -0.005(4) 0.006(3) 0.006(3)
C21 0.071(5) 0.113(6) 0.038(4) 0.010(4) -0.001(4) 0.013(4)
C22 0.081(6) 0.108(6) 0.047(4) 0.025(4) 0.013(4) 0.005(4)
C23 0.056(4) 0.085(4) 0.044(4) 0.020(3) 0.016(3) 0.000(3)
C24 0.035(3) 0.052(3) 0.041(3) 0.005(3) 0.007(3) 0.005(2)
C25 0.033(3) 0.047(3) 0.039(3) 0.002(2) 0.017(2) 0.006(2)
C26 0.059(4) 0.037(3) 0.055(4) 0.008(3) 0.017(3) 0.004(3)
C28 0.101(7) 0.118(7) 0.192(11) 0.030(7) 0.104(8) 0.006(5)
N01 0.072(4) 0.071(4) 0.105(5) -0.006(3) 0.037(4) 0.017(3)
C01 0.082(7) 0.149(9) 0.131(9) -0.038(7) 0.010(6) 0.047(6)
C03 0.096(8) 0.317(18) 0.124(8) -0.059(10) 0.056(7) -0.013(9)
C04 0.48(3) 0.098(10) 0.31(2) 0.099(12) -0.10(2) -0.147(15)
O01 0.096(8) 1.10(6) 0.323(18) -0.37(3) 0.047(10) 0.036(16)

loop_
_atom_type_symbol
_atom_type_description
_atom_type_scat_dispersion_real
_atom_type_scat_dispersion_imag
_atom_type_scat_source
C C 0.0033 0.0016 'International Tables Vol C Tables 4.2.6.8 and 6.1.1.4'
H H 0.0000 0.0000 'International Tables Vol C Tables 4.2.6.8 and 6.1.1.4'
N N 0.0061 0.0033 'International Tables Vol C Tables 4.2.6.8 and 6.1.1.4'
O O 0.0106 0.0060 'International Tables Vol C Tables 4.2.6.8 and 6.1.1.4'
Cu Cu 0.3201 1.2651 'International Tables Vol C Tables 4.2.6.8 and 6.1.1.4'

loop_
_geom_angle_atom_site_label_1
_geom_angle_atom_site_label_2
_geom_angle_atom_site_label_3
_geom_angle
_geom_angle_site_symmetry_1
_geom_angle_site_symmetry_3
_geom_angle_publ_flag
O1 Cu O6 92.78(15) . . ?
O1 Cu O2 168.35(14) . 3_665 ?
O6 Cu O2 86.59(15) . 3_665 ?
O1 Cu O5 86.76(15) . 3_665 ?
O6 Cu O5 168.90(14) . 3_665 ?
O2 Cu O5 91.62(14) 3_665 3_665 ?
O1 Cu O7 99.45(14) . . ?
O6 Cu O7 98.54(14) . . ?
O2 Cu O7 92.15(13) 3_665 . ?
O5 Cu O7 92.47(14) 3_665 . ?
O1 Cu Cu 83.91(10) . 3_665 ?
O6 Cu Cu 82.95(10) . 3_665 ?
O2 Cu Cu 84.47(10) 3_665 3_665 ?
O5 Cu Cu 85.97(10) 3_665 3_665 ?
O7 Cu Cu 176.22(10) . 3_665 ?
C1 O1 Cu 123.3(3) . . ?
C1 O2 Cu 121.9(3) . 3_665 ?
C7 O3 C8 118.4(4) . . ?
C19 O4 C18 118.2(4) . . ?
C25 O5 Cu 120.8(3) . 3_665 ?
C25 O6 Cu 124.8(3) . . ?
C26 O7 Cu 116.3(3) . . ?
C26 N1 C27 121.7(6) . . ?
C26 N1 C28 122.9(5) . . ?
C27 N1 C28 115.4(6) . . ?
O2 C1 O1 125.1(4) . . ?
O2 C1 C2 118.9(4) . . ?
O1 C1 C2 115.9(4) . . ?
C3 C2 C7 118.4(5) . . ?
C3 C2 C1 118.5(5) . . ?
C7 C2 C1 123.2(5) . . ?
C2 C3 C4 122.2(6) . . ?
C2 C3 H3A 118.9 . . ?
C4 C3 H3A 118.9 . . ?
C5 C4 C3 119.2(6) . . ?
C5 C4 H4A 120.4 . . ?
C3 C4 H4A 120.4 . . ?
C4 C5 C6 120.5(6) . . ?
C4 C5 H5A 119.8 . . ?
C6 C5 H5A 119.8 . . ?
C5 C6 C7 120.6(6) . . ?
C5 C6 H6A 119.7 . . ?
C7 C6 H6A 119.7 . . ?
O3 C7 C6 124.1(5) . . ?
O3 C7 C2 116.7(4) . . ?
C6 C7 C2 119.1(5) . . ?
O3 C8 C9 107.9(4) . . ?
O3 C8 H8A 110.1 . . ?
C9 C8 H8A 110.1 . . ?
O3 C8 H8B 110.1 . . ?
C9 C8 H8B 110.1 . . ?
H8A C8 H8B 108.4 . . ?
C10 C9 C14 120.0(5) . . ?
C10 C9 C8 120.6(5) . . ?
C14 C9 C8 119.4(5) . . ?
C13 C14 C9 119.8(5) . . ?
C13 C14 C17 120.1(5) . . ?
C9 C14 C17 120.1(5) . . ?
C14 C13 C12 119.8(5) . . ?
C14 C13 C18 120.0(5) . . ?
C12 C13 C18 120.2(5) . . ?
C11 C12 C13 119.2(6) . . ?
C11 C12 C16 118.8(6) . . ?
C13 C12 C16 122.0(6) . . ?
C12 C11 C10 122.7(5) . . ?
C12 C11 H11A 118.6 . . ?
C10 C11 H11A 118.6 . . ?
C11 C10 C9 118.3(5) . . ?
C11 C10 C15 119.0(6) . . ?
C9 C10 C15 122.7(6) . . ?
C14 C17 H17A 109.5 . . ?
C14 C17 H17B 109.5 . . ?
H17A C17 H17B 109.5 . . ?
C14 C17 H17C 109.5 . . ?
H17A C17 H17C 109.5 . . ?
H17B C17 H17C 109.5 . . ?
C12 C16 H16A 109.5 . . ?
C12 C16 H16B 109.5 . . ?
H16A C16 H16B 109.5 . . ?
C12 C16 H16C 109.5 . . ?
H16A C16 H16C 109.5 . . ?
H16B C16 H16C 109.5 . . ?
C10 C15 H15A 109.5 . . ?
C10 C15 H15B 109.5 . . ?
H15A C15 H15B 109.5 . . ?
C10 C15 H15C 109.5 . . ?
H15A C15 H15C 109.5 . . ?
H15B C15 H15C 109.5 . . ?
O4 C18 C13 108.8(4) . . ?
O4 C18 H18A 109.9 . . ?
C13 C18 H18A 109.9 . . ?
O4 C18 H18B 109.9 . . ?
C13 C18 H18B 109.9 . . ?
H18A C18 H18B 108.3 . . ?
O4 C19 C20 123.6(5) . . ?
O4 C19 C24 117.4(5) . . ?
C20 C19 C24 119.0(5) . . ?
C19 C20 C21 120.9(6) . . ?
C19 C20 H20A 119.5 . . ?
C21 C20 H20A 119.5 . . ?
C22 C21 C20 120.0(6) . . ?
C22 C21 H21A 120.0 . . ?
C20 C21 H21A 120.0 . . ?
C21 C22 C23 119.7(6) . . ?
C21 C22 H22A 120.2 . . ?
C23 C22 H22A 120.2 . . ?
C22 C23 C24 122.1(6) . . ?
C22 C23 H23A 118.9 . . ?
C24 C23 H23A 118.9 . . ?
C23 C24 C19 118.3(5) . . ?
C23 C24 C25 118.0(5) . . ?
C19 C24 C25 123.7(5) . . ?
O6 C25 O5 124.8(5) . . ?
O6 C25 C24 116.4(4) . . ?
O5 C25 C24 118.8(5) . . ?
O7 C26 N1 125.3(5) . . ?
O7 C26 H26A 117.3 . . ?
N1 C26 H26A 117.3 . . ?
N1 C27 H27A 109.5 . . ?
N1 C27 H27B 109.5 . . ?
H27A C27 H27B 109.5 . . ?
N1 C27 H27C 109.5 . . ?
H27A C27 H27C 109.5 . . ?
H27B C27 H27C 109.5 . . ?
N1 C28 H28A 109.5 . . ?
N1 C28 H28B 109.5 . . ?
H28A C28 H28B 109.5 . . ?
N1 C28 H28C 109.5 . . ?
H28A C28 H28C 109.5 . . ?
H28B C28 H28C 109.5 . . ?
C01 N01 C04 117.4(11) . . ?
C01 N01 C03 120.6(9) . . ?
C04 N01 C03 121.9(11) . . ?
N01 C01 O01 104.5(12) . . ?
N01 C01 H01A 127.7 . . ?
O01 C01 H01A 127.7 . . ?
N01 C03 H03A 109.5 . . ?
N01 C03 H03B 109.5 . . ?
H03A C03 H03B 109.5 . . ?
N01 C03 H03C 109.5 . . ?
H03A C03 H03C 109.5 . . ?
H03B C03 H03C 109.5 . . ?
N01 C04 H04A 109.5 . . ?
N01 C04 H04B 109.5 . . ?
H04A C04 H04B 109.5 . . ?
N01 C04 H04C 109.5 . . ?
H04A C04 H04C 109.5 . . ?
H04B C04 H04C 109.5 . . ?

loop_
_geom_bond_atom_site_label_1
_geom_bond_atom_site_label_2
_geom_bond_distance
_geom_bond_site_symmetry_2
_geom_bond_publ_flag
Cu O1 1.957(3) . ?
Cu O6 1.968(3) . ?
Cu O2 1.972(3) 3_665 ?
Cu O5 1.975(3) 3_665 ?
Cu O7 2.141(3) . ?
Cu Cu 2.6237(11) 3_665 ?
O1 C1 1.257(6) . ?
O2 C1 1.252(6) . ?
O2 Cu 1.972(3) 3_665 ?
O3 C7 1.362(6) . ?
O3 C8 1.420(6) . ?
O4 C19 1.360(6) . ?
O4 C18 1.446(6) . ?
O5 C25 1.267(6) . ?
O5 Cu 1.975(3) 3_665 ?
O6 C25 1.265(6) . ?
O7 C26 1.241(6) . ?
N1 C26 1.291(7) . ?
N1 C27 1.432(10) . ?
N1 C28 1.468(8) . ?
C1 C2 1.490(7) . ?
C2 C3 1.370(7) . ?
C2 C7 1.399(7) . ?
C3 C4 1.381(8) . ?
C3 H3A 0.9300 . ?
C4 C5 1.355(9) . ?
C4 H4A 0.9300 . ?
C5 C6 1.377(8) . ?
C5 H5A 0.9300 . ?
C6 C7 1.389(7) . ?
C6 H6A 0.9300 . ?
C8 C9 1.499(8) . ?
C8 H8A 0.9700 . ?
C8 H8B 0.9700 . ?
C9 C10 1.401(8) . ?
C9 C14 1.408(7) . ?
C14 C13 1.392(7) . ?
C14 C17 1.514(7) . ?
C13 C12 1.407(8) . ?
C13 C18 1.490(8) . ?
C12 C11 1.364(8) . ?
C12 C16 1.513(8) . ?
C11 C10 1.386(8) . ?
C11 H11A 0.9300 . ?
C10 C15 1.508(8) . ?
C17 H17A 0.9600 . ?
C17 H17B 0.9600 . ?
C17 H17C 0.9600 . ?
C16 H16A 0.9600 . ?
C16 H16B 0.9600 . ?
C16 H16C 0.9600 . ?
C15 H15A 0.9600 . ?
C15 H15B 0.9600 . ?
C15 H15C 0.9600 . ?
C18 H18A 0.9700 . ?
C18 H18B 0.9700 . ?
C19 C20 1.384(7) . ?
C19 C24 1.398(7) . ?
C20 C21 1.393(9) . ?
C20 H20A 0.9300 . ?
C21 C22 1.350(9) . ?
C21 H21A 0.9300 . ?
C22 C23 1.373(9) . ?
C22 H22A 0.9300 . ?
C23 C24 1.385(7) . ?
C23 H23A 0.9300 . ?
C24 C25 1.493(7) . ?
C26 H26A 0.9300 . ?
C27 H27A 0.9600 . ?
C27 H27B 0.9600 . ?
C27 H27C 0.9600 . ?
C28 H28A 0.9600 . ?
C28 H28B 0.9600 . ?
C28 H28C 0.9600 . ?
N01 C01 1.302(9) . ?
N01 C04 1.406(12) . ?
N01 C03 1.432(10) . ?
C01 O01 1.352(14) . ?
C01 H01A 0.9300 . ?
C03 H03A 0.9600 . ?
C03 H03B 0.9600 . ?
C03 H03C 0.9600 . ?
C04 H04A 0.9600 . ?
C04 H04B 0.9600 . ?
C04 H04C 0.9600 . ?
